data_2020646
loop_
_publ_author_name
'Bednarchuk, Tamara J.'
'Kinzhybalo, Vasyl'
'Pietraszko, Adam'

_publ_section_title
;
 Synthesis and characterization of four organic--inorganic salts: sulfates
 of 2-aminopyridinium derivatives
;
_journal_coeditor_code KU3189
_journal_issue 11
_journal_name_full 'Acta Crystallographica Section C'
_journal_page_first 882
_journal_page_last 889
_journal_paper_doi 10.1107/S2053229616016004
_journal_volume 72
_journal_year 2016
_chemical_formula_iupac '2C6 H9 N2 +, S O4 2-, H2 O'
_chemical_formula_moiety '2(C6 H9 N2 +), O4 S 2-, H2 O'
_chemical_formula_sum 'C12 H20 N4 O5 S'
_chemical_formula_weight 332.38
_chemical_name_systematic
;
Bis(2-amino-3-methylpyridinium) sulfate monohydrate
;
_space_group_crystal_system monoclinic
_space_group_IT_number 14
_space_group_name_Hall '-P 2ybc'
_space_group_name_H-M_alt 'P 1 21/c 1'
_symmetry_space_group_name_Hall '-P 2ybc'
_symmetry_space_group_name_H-M 'P 1 21/c 1'
_atom_sites_solution_hydrogens mixed
_atom_sites_solution_primary direct
_audit_creation_method
;
Olex2 1.2
(compiled 2016.02.19 svn.r3266 for OlexSys, GUI svn.r5155)
;
_cell_angle_alpha 90
_cell_angle_beta 110.34(3)
_cell_angle_gamma 90
_cell_formula_units_Z 4
_cell_length_a 10.909(4)
_cell_length_b 10.700(4)
_cell_length_c 14.267(4)
_cell_measurement_reflns_used 3026
_cell_measurement_temperature 295.0
_cell_measurement_theta_max 27.1220
_cell_measurement_theta_min 3.4590
_cell_volume 1561.5(10)
_computing_cell_refinement
;
CrysAlis PRO (Rigaku Oxford Diffraction, 2015)
;
_computing_data_collection
;
CrysAlis PRO (Rigaku Oxford Diffraction, 2015)
;
_computing_data_reduction
;
CrysAlis PRO (Rigaku Oxford Diffraction, 2015)
;
_computing_molecular_graphics
;
DIAMOND (Brandenburg, 1997)
;
_computing_publication_material
;
OLEX2 (Dolomanov <i>et al.</i>,  2009)
;
_computing_structure_refinement
;
SHELXL2014 (Sheldrick, 2015b)
;
_computing_structure_solution
;
SHELXT (Sheldrick, 2015a)
;
_diffrn_ambient_temperature 295.0
_diffrn_detector_area_resol_mean 10.6249
_diffrn_measured_fraction_theta_full 0.998
_diffrn_measured_fraction_theta_max 0.850
_diffrn_measurement_device 'four-circle diffractometer'
_diffrn_measurement_device_type 'Rigaku Oxford Diffraction Xcalibur Atlas'
_diffrn_measurement_method '\w scans'
_diffrn_radiation_monochromator graphite
_diffrn_radiation_type MoK\a
_diffrn_radiation_wavelength 0.71073
_diffrn_reflns_av_R_equivalents 0.0230
_diffrn_reflns_limit_h_max 13
_diffrn_reflns_limit_h_min -13
_diffrn_reflns_limit_k_max 13
_diffrn_reflns_limit_k_min -10
_diffrn_reflns_limit_l_max 17
_diffrn_reflns_limit_l_min -13
_diffrn_reflns_number 8806
_diffrn_reflns_theta_full 26.000
_diffrn_reflns_theta_max 29.318
_diffrn_reflns_theta_min 3.004
_exptl_absorpt_coefficient_mu 0.237
_exptl_absorpt_correction_T_max 0.956
_exptl_absorpt_correction_T_min 0.920
_exptl_absorpt_correction_type analytical
_exptl_absorpt_process_details
;
[CrysAlis PRO (Rigaku Oxford Diffraction, 2015), based on expressions
derived Clark & Reid (1995)]
;
_exptl_crystal_colour colourless
_exptl_crystal_density_diffrn 1.414
_exptl_crystal_description block
_exptl_crystal_F_000 704
_exptl_crystal_size_max 0.468
_exptl_crystal_size_mid 0.383
_exptl_crystal_size_min 0.238
_refine_diff_density_max 0.174
_refine_diff_density_min -0.353
_refine_ls_extinction_method none
_refine_ls_goodness_of_fit_ref 1.031
_refine_ls_hydrogen_treatment mixed
_refine_ls_matrix_type full
_refine_ls_number_parameters 209
_refine_ls_number_reflns 3627
_refine_ls_number_restraints 0
_refine_ls_restrained_S_all 1.031
_refine_ls_R_factor_all 0.0782
_refine_ls_R_factor_gt 0.0452
_refine_ls_shift/su_max 0.000
_refine_ls_shift/su_mean 0.000
_refine_ls_structure_factor_coef Fsqd
_refine_ls_weighting_details 'w=1/[\s^2^(Fo^2^)+(0.0460P)^2^+0.3660P] where P=(Fo^2^+2Fc^2^)/3'
_refine_ls_weighting_scheme calc
_refine_ls_wR_factor_gt 0.0982
_refine_ls_wR_factor_ref 0.1155
_reflns_number_gt 2471
_reflns_number_total 3627
_reflns_threshold_expression 'I > 2\s(I)'
_cod_data_source_file ku3189sup1.cif
_cod_data_source_block IV
_cod_depositor_comments 'Adding full bibliography for 2020643--2020646.cif.'
_cod_database_code 2020646
_cod_database_fobs_code 2020646
_shelx_space_group_comment
;
The symmetry employed for this shelxl refinement is uniquely defined
by the following loop, which should always be used as a source of
symmetry information in preference to the above space-group names.
They are only intended as comments.
;

loop_
_space_group_symop_operation_xyz
'x, y, z'
'-x, y+1/2, -z+1/2'
'-x, -y, -z'
'x, -y-1/2, z-1/2'

loop_
_atom_site_type_symbol
_atom_site_label
_atom_site_fract_x
_atom_site_fract_y
_atom_site_fract_z
_atom_site_U_iso_or_equiv
_atom_site_adp_type
_atom_site_calc_flag
_atom_site_occupancy
S S1 0.72531(5) 0.29571(5) 0.46286(4) 0.04223(16) Uani d 1
O O1 0.62744(12) 0.39662(12) 0.45202(10) 0.0483(4) Uani d 1
O O4 0.67656(15) 0.21620(15) 0.37315(11) 0.0662(5) Uani d 1
O O3 0.73891(16) 0.22195(14) 0.55118(11) 0.0594(4) Uani d 1
N N21 0.67255(15) 0.64287(15) 0.47175(11) 0.0410(4) Uani d 1
H H21 0.6643 0.5633 0.4632 0.049 Uiso calc 1
O O2 0.84963(13) 0.35313(14) 0.46971(13) 0.0661(5) Uani d 1
O O1W 0.7618(2) 0.12591(18) 0.22015(17) 0.0717(5) Uani d 1
N N11 0.41313(18) 0.17852(17) 0.29541(12) 0.0521(5) Uani d 1
H H11 0.4949 0.1968 0.3204 0.063 Uiso calc 1
N N22 0.89453(15) 0.61269(16) 0.52966(13) 0.0516(4) Uani d 1
H H22A 0.8808 0.5337 0.5208 0.062 Uiso calc 1
H H22B 0.9732 0.6409 0.5527 0.062 Uiso calc 1
N N12 0.36908(17) 0.38697(17) 0.30324(13) 0.0553(5) Uani d 1
H H12A 0.4517 0.4005 0.3302 0.066 Uiso calc 1
H H12B 0.3148 0.4482 0.2927 0.066 Uiso calc 1
C C23 0.8078(2) 0.82167(19) 0.52160(14) 0.0443(5) Uani d 1
C C26 0.56326(19) 0.7130(2) 0.44841(15) 0.0468(5) Uani d 1
H H26 0.4816 0.6749 0.4242 0.056 Uiso calc 1
C C22 0.79406(18) 0.69127(18) 0.50771(13) 0.0388(4) Uani d 1
C C13 0.1901(2) 0.2416(2) 0.23286(14) 0.0493(5) Uani d 1
C C12 0.3255(2) 0.2719(2) 0.27786(13) 0.0445(5) Uani d 1
C C25 0.5721(2) 0.8377(2) 0.46011(16) 0.0544(6) Uani d 1
H H25 0.4972 0.8867 0.4444 0.065 Uiso calc 1
C C24 0.6960(2) 0.8922(2) 0.49637(16) 0.0546(6) Uani d 1
H H24 0.7030 0.9785 0.5036 0.066 Uiso calc 1
C C27 0.9415(2) 0.8768(2) 0.56570(19) 0.0685(7) Uani d 1
H H27A 0.9839 0.8436 0.6316 0.103 Uiso calc 1
H H27B 0.9348 0.9660 0.5694 0.103 Uiso calc 1
H H27C 0.9918 0.8562 0.5244 0.103 Uiso calc 1
C C16 0.3790(3) 0.0576(2) 0.27570(17) 0.0658(7) Uani d 1
H H16 0.4436 -0.0034 0.2892 0.079 Uiso calc 1
C C17 0.0920(2) 0.3434(2) 0.20901(18) 0.0659(7) Uani d 1
H H17A 0.0900 0.3799 0.2699 0.099 Uiso calc 1
H H17B 0.0073 0.3101 0.1717 0.099 Uiso calc 1
H H17C 0.1150 0.4062 0.1700 0.099 Uiso calc 1
C C15 0.2520(3) 0.0243(3) 0.23659(18) 0.0732(7) Uani d 1
H H15 0.2275 -0.0591 0.2247 0.088 Uiso calc 1
C C14 0.1587(3) 0.1193(2) 0.21458(16) 0.0627(6) Uani d 1
H H14 0.0709 0.0977 0.1861 0.075 Uiso calc 1
H H1WA 0.746(3) 0.166(3) 0.261(2) 0.099(12) Uiso d 1
H H1WB 0.759(3) 0.177(3) 0.177(2) 0.095(12) Uiso d 1

loop_
_atom_site_aniso_label
_atom_site_aniso_U_11
_atom_site_aniso_U_22
_atom_site_aniso_U_33
_atom_site_aniso_U_12
_atom_site_aniso_U_13
_atom_site_aniso_U_23
S1 0.0335(3) 0.0393(3) 0.0549(3) -0.0003(2) 0.0168(2) -0.0003(2)
O1 0.0340(7) 0.0388(8) 0.0710(9) 0.0019(6) 0.0169(6) 0.0020(7)
O4 0.0582(10) 0.0753(11) 0.0661(10) 0.0010(8) 0.0230(8) -0.0241(8)
O3 0.0675(10) 0.0502(9) 0.0609(9) 0.0090(8) 0.0228(8) 0.0120(7)
N21 0.0355(8) 0.0400(9) 0.0489(9) -0.0032(7) 0.0165(7) -0.0028(7)
O2 0.0366(8) 0.0582(10) 0.1082(13) -0.0027(7) 0.0309(8) 0.0041(9)
O1W 0.0992(15) 0.0568(12) 0.0617(12) 0.0058(10) 0.0313(11) -0.0016(10)
N11 0.0539(11) 0.0579(12) 0.0420(10) 0.0042(9) 0.0135(8) 0.0007(8)
N22 0.0348(9) 0.0484(10) 0.0696(12) -0.0014(8) 0.0158(8) -0.0002(9)
N12 0.0434(10) 0.0512(11) 0.0641(11) -0.0017(9) 0.0094(8) 0.0014(9)
C23 0.0469(11) 0.0444(12) 0.0442(11) -0.0103(10) 0.0192(9) -0.0023(9)
C26 0.0327(10) 0.0588(14) 0.0499(12) 0.0005(10) 0.0154(8) 0.0024(10)
C22 0.0346(10) 0.0446(11) 0.0387(10) -0.0032(9) 0.0149(8) 0.0009(8)
C13 0.0510(12) 0.0586(14) 0.0357(11) -0.0063(11) 0.0117(9) -0.0012(9)
C12 0.0469(11) 0.0508(13) 0.0344(10) 0.0032(10) 0.0123(8) 0.0033(9)
C25 0.0516(13) 0.0539(14) 0.0619(14) 0.0133(11) 0.0250(10) 0.0087(11)
C24 0.0705(15) 0.0411(12) 0.0591(13) 0.0013(11) 0.0312(11) 0.0028(10)
C27 0.0628(15) 0.0621(15) 0.0815(17) -0.0272(13) 0.0261(13) -0.0129(13)
C16 0.0914(19) 0.0531(15) 0.0548(14) 0.0156(14) 0.0281(13) 0.0017(11)
C17 0.0463(13) 0.0798(17) 0.0616(14) 0.0017(12) 0.0062(11) 0.0001(12)
C15 0.107(2) 0.0537(15) 0.0604(15) -0.0119(16) 0.0312(15) -0.0092(12)
C14 0.0704(16) 0.0673(16) 0.0490(13) -0.0161(14) 0.0189(11) -0.0081(11)

loop_
_atom_type_symbol
_atom_type_description
_atom_type_scat_dispersion_real
_atom_type_scat_dispersion_imag
_atom_type_scat_source
C C 0.0033 0.0016 'International Tables Vol C Tables 4.2.6.8 and 6.1.1.4'
H H 0.0000 0.0000 'International Tables Vol C Tables 4.2.6.8 and 6.1.1.4'
N N 0.0061 0.0033 'International Tables Vol C Tables 4.2.6.8 and 6.1.1.4'
O O 0.0106 0.0060 'International Tables Vol C Tables 4.2.6.8 and 6.1.1.4'
S S 0.1246 0.1234 'International Tables Vol C Tables 4.2.6.8 and 6.1.1.4'

loop_
_exptl_crystal_face_index_h
_exptl_crystal_face_index_k
_exptl_crystal_face_index_l
_exptl_crystal_face_perp_dist
0 -2 5 0.1271
-2 1 5 0.1724
-1 3 5 0.1629
-5 1 3 0.1729
0 -5 1 0.1188
10 11 1 0.1609
-5 5 1 0.1705
0 1 0 0.1072
1 -1 0 0.1660
5 -2 -1 0.1858
0 -1 -1 0.1426
-5 -4 -1 0.2327
5 -4 -3 0.1980
0 2 -5 0.1743
2 -1 -5 0.2491
-1 4 -5 0.1613

loop_
_geom_angle_atom_site_label_1
_geom_angle_atom_site_label_2
_geom_angle_atom_site_label_3
_geom_angle
O4 S1 O1 107.42(9)
O3 S1 O1 109.77(9)
O3 S1 O4 109.73(10)
O3 S1 O2 111.01(10)
O2 S1 O1 108.52(9)
O2 S1 O4 110.32(10)
C26 N21 H21 118.4
C22 N21 H21 118.4
C22 N21 C26 123.26(17)
H1WA O1W H1WB 104(3)
C12 N11 H11 118.4
C12 N11 C16 123.2(2)
C16 N11 H11 118.4
H22A N22 H22B 120.0
C22 N22 H22A 120.0
C22 N22 H22B 120.0
H12A N12 H12B 120.0
C12 N12 H12A 120.0
C12 N12 H12B 120.0
C22 C23 C27 119.36(19)
C24 C23 C22 117.78(19)
C24 C23 C27 122.8(2)
N21 C26 H26 119.9
C25 C26 N21 120.16(19)
C25 C26 H26 119.9
N21 C22 C23 118.45(17)
N22 C22 N21 117.90(18)
N22 C22 C23 123.64(17)
C12 C13 C17 119.2(2)
C14 C13 C12 117.3(2)
C14 C13 C17 123.5(2)
N11 C12 C13 118.2(2)
N12 C12 N11 118.36(19)
N12 C12 C13 123.5(2)
C26 C25 H25 120.7
C26 C25 C24 118.6(2)
C24 C25 H25 120.7
C23 C24 C25 121.7(2)
C23 C24 H24 119.1
C25 C24 H24 119.1
C23 C27 H27A 109.5
C23 C27 H27B 109.5
C23 C27 H27C 109.5
H27A C27 H27B 109.5
H27A C27 H27C 109.5
H27B C27 H27C 109.5
N11 C16 H16 119.7
N11 C16 C15 120.6(2)
C15 C16 H16 119.7
C13 C17 H17A 109.5
C13 C17 H17B 109.5
C13 C17 H17C 109.5
H17A C17 H17B 109.5
H17A C17 H17C 109.5
H17B C17 H17C 109.5
C16 C15 H15 121.1
C16 C15 C14 117.7(2)
C14 C15 H15 121.1
C13 C14 C15 123.0(2)
C13 C14 H14 118.5
C15 C14 H14 118.5

loop_
_geom_bond_atom_site_label_1
_geom_bond_atom_site_label_2
_geom_bond_distance
S1 O1 1.4882(14)
S1 O4 1.4737(16)
S1 O3 1.4500(16)
S1 O2 1.4609(15)
N21 H21 0.8600
N21 C26 1.349(2)
N21 C22 1.347(2)
O1W H1WA 0.78(3)
O1W H1WB 0.82(3)
N11 H11 0.8600
N11 C12 1.345(3)
N11 C16 1.349(3)
N22 H22A 0.8600
N22 H22B 0.8600
N22 C22 1.330(2)
N12 H12A 0.8600
N12 H12B 0.8600
N12 C12 1.324(3)
C23 C22 1.410(3)
C23 C24 1.371(3)
C23 C27 1.494(3)
C26 H26 0.9300
C26 C25 1.344(3)
C13 C12 1.428(3)
C13 C17 1.482(3)
C13 C14 1.354(3)
C25 H25 0.9300
C25 C24 1.396(3)
C24 H24 0.9300
C27 H27A 0.9600
C27 H27B 0.9600
C27 H27C 0.9600
C16 H16 0.9300
C16 C15 1.349(4)
C17 H17A 0.9600
C17 H17B 0.9600
C17 H17C 0.9600
C15 H15 0.9300
C15 C14 1.395(4)
C14 H14 0.9300

loop_
_geom_hbond_atom_site_label_D
_geom_hbond_atom_site_label_H
_geom_hbond_atom_site_label_A
_geom_hbond_site_symmetry_A
_geom_hbond_distance_DH
_geom_hbond_distance_HA
_geom_hbond_distance_DA
_geom_hbond_angle_DHA
N21 H21 O1 . 0.86 1.82 2.677(2) 171.8
N11 H11 O4 . 0.86 1.87 2.727(3) 173.1
N22 H22A O2 . 0.86 2.05 2.897(3) 167.7
N22 H22B O2 3_766 0.86 2.07 2.812(2) 144.5
N12 H12A O1 . 0.86 2.09 2.881(2) 152.0
N12 H12B O1W 2_655 0.86 2.06 2.890(3) 162.1
C26 H26 O1 3_666 0.93 2.57 3.127(3) 119.2
O1W H1WA O4 . 0.78(3) 2.07(3) 2.824(3) 161(3)
O1W H1WB O3 4_565 0.82(3) 2.04(3) 2.847(3) 169(3)

loop_
_geom_torsion_atom_site_label_1
_geom_torsion_atom_site_label_2
_geom_torsion_atom_site_label_3
_geom_torsion_atom_site_label_4
_geom_torsion
N21 C26 C25 C24 0.2(3)
N11 C16 C15 C14 2.0(4)
C26 N21 C22 N22 178.88(17)
C26 N21 C22 C23 -0.1(3)
C26 C25 C24 C23 -1.1(3)
C22 N21 C26 C25 0.4(3)
C22 C23 C24 C25 1.4(3)
C12 N11 C16 C15 -0.1(3)
C12 C13 C14 C15 -0.8(3)
C24 C23 C22 N21 -0.8(3)
C24 C23 C22 N22 -179.67(18)
C27 C23 C22 N21 177.27(18)
C27 C23 C22 N22 -1.6(3)
C27 C23 C24 C25 -176.6(2)
C16 N11 C12 N12 177.62(19)
C16 N11 C12 C13 -2.3(3)
C16 C15 C14 C13 -1.6(4)
C17 C13 C12 N11 -177.54(18)
C17 C13 C12 N12 2.5(3)
C17 C13 C14 C15 179.4(2)
C14 C13 C12 N11 2.7(3)
C14 C13 C12 N12 -177.26(19)
